data_4116997
loop_
_publ_author_name
'Mary K. Ellison'
'W. Robert Scheidt'

_publ_section_title
;
 Structural Distortion in Five-Coordinate Nitrosyl Iron Porphyrins. Axial
 Ligand Tilting and Its Effect on Equatorial Geometry
;
_journal_name_full 'Journal of the American Chemical Society'
_journal_page_first 7404
_journal_page_last 7405
_journal_paper_doi 10.1021/ja971140k
_journal_volume 119
_journal_year 1997
_chemical_formula_sum 'C36 H44 Fe N5 O'
_chemical_formula_weight 618.61
_chemical_name_systematic
;
 ?
;
_space_group_IT_number 14
_symmetry_cell_setting monoclinic
_symmetry_space_group_name_Hall '-P 2ybc'
_symmetry_space_group_name_H-M 'P 1 21/c 1'
_atom_sites_solution_hydrogens geom
_atom_sites_solution_primary direct
_atom_sites_solution_secondary difmap
_audit_creation_method SHELXL
_cell_angle_alpha 90.00
_cell_angle_beta 104.854(5)
_cell_angle_gamma 90.00
_cell_formula_units_Z 4
_cell_length_a 14.950(2)
_cell_length_b 22.361(2)
_cell_length_c 9.6966(3)
_cell_measurement_reflns_used 250
_cell_measurement_temperature 130(2)
_cell_measurement_theta_max 20.5
_cell_measurement_theta_min -20.5
_cell_volume 3133.2(5)
_computing_cell_refinement MADNES
_computing_data_collection MADNES
_computing_data_reduction 'MADNES (Messerschmitt & Pflugrath, 1987)'
_computing_molecular_graphics 'ORTEPIII (Burnett, Johnson, 1996)'
_computing_publication_material SHELXL-93
_computing_structure_refinement 'SHELXL-93 (Sheldrick, 1993)'
_computing_structure_solution 'SHELXS-86 (Sheldrick, 1990)'
_diffrn_ambient_temperature 130(2)
_diffrn_measurement_device 'Enraf-Nonius FAST area-detector'
_diffrn_measurement_method 'ellipsoid-mask fitting'
_diffrn_radiation_monochromator graphite
_diffrn_radiation_source 'rotating anode'
_diffrn_radiation_type MoK\a
_diffrn_radiation_wavelength 0.71073
_diffrn_reflns_av_R_equivalents 0.0546
_diffrn_reflns_av_sigmaI/netI 0.0380
_diffrn_reflns_limit_h_max 20
_diffrn_reflns_limit_h_min -20
_diffrn_reflns_limit_k_max 30
_diffrn_reflns_limit_k_min -16
_diffrn_reflns_limit_l_max 13
_diffrn_reflns_limit_l_min -10
_diffrn_reflns_number 22655
_diffrn_reflns_theta_max 29.74
_diffrn_reflns_theta_min 2.30
_diffrn_standards_decay_% 'no measurable crystal decay'
_diffrn_standards_interval_count 0
_diffrn_standards_interval_time 0
_diffrn_standards_number 0
_exptl_absorpt_coefficient_mu 0.519
_exptl_absorpt_correction_type none
_exptl_crystal_colour 'dark purple'
_exptl_crystal_density_diffrn 1.311
_exptl_crystal_description irregular
_exptl_crystal_F_000 1316
_exptl_crystal_size_max 0.56
_exptl_crystal_size_mid 0.40
_exptl_crystal_size_min 0.27
_refine_diff_density_max 0.484
_refine_diff_density_min -0.484
_refine_diff_density_rms 0.099
_refine_ls_extinction_method none
_refine_ls_goodness_of_fit_all 1.283
_refine_ls_goodness_of_fit_obs 1.332
_refine_ls_hydrogen_treatment
;
Idealized with riding model, aromatic C-H = 0.95\%A, aliphatic C-H = 0.99\%A,
methyl C-H = 0.98\%A.
;
_refine_ls_matrix_type full
_refine_ls_number_parameters 396
_refine_ls_number_reflns 7888
_refine_ls_number_restraints 0
_refine_ls_restrained_S_all 1.284
_refine_ls_restrained_S_obs 1.332
_refine_ls_R_factor_all 0.0523
_refine_ls_R_factor_obs 0.0421
_refine_ls_shift/esd_max -0.001
_refine_ls_shift/esd_mean 0.000
_refine_ls_structure_factor_coef Fsqd
_refine_ls_weighting_details 'w=1/[\s^2^(Fo^2^)+(0.0525P)^2^+5.6017P] where P=(Fo^2^+2Fc^2^)/3'
_refine_ls_weighting_scheme calc
_refine_ls_wR_factor_all 0.1561
_refine_ls_wR_factor_obs 0.1515
_reflns_number_observed 6949
_reflns_number_total 7890
_reflns_observed_criterion >2sigma(I)
_cod_data_source_file ja971140k_1.cif
_cod_data_source_block sd:1feoepno
_cod_depositor_comments
;
The following automatic conversions were performed:

'_refine_ls_weighting_scheme' value 'calc
w=1/[\s^2^(Fo^2^)+(0.0525P)^2^+5.6017P] where P=(Fo^2^+2Fc^2^)/3' was
changed to 'calc'. New tag '_refine_ls_weighting_details' was
created. The value of the new tag was set to
'w=1/[\s^2^(Fo^2^)+(0.0525P)^2^+5.6017P] where P=(Fo^2^+2Fc^2^)/3'.

Automatic conversion script
Id: cif_fix_values 3143 2015-03-26 13:38:13Z robertas 
;
_cod_original_cell_volume 3133.3(4)
_cod_database_code 4116997

loop_
_symmetry_equiv_pos_as_xyz
'x, y, z'
'-x, y+1/2, -z+1/2'
'-x, -y, -z'
'x, -y-1/2, z-1/2'

loop_
_atom_site_aniso_label
_atom_site_aniso_U_11
_atom_site_aniso_U_22
_atom_site_aniso_U_33
_atom_site_aniso_U_23
_atom_site_aniso_U_13
_atom_site_aniso_U_12
Fe1 0.0077(2) 0.0094(2) 0.0110(2) 0.00045(11) 0.00255(12) 0.00055(11)
N1 0.0095(9) 0.0106(8) 0.0143(10) 0.0005(7) 0.0034(8) 0.0008(7)
N2 0.0095(9) 0.0113(9) 0.0126(10) 0.0011(7) 0.0031(8) 0.0005(7)
N3 0.0091(9) 0.0125(8) 0.0103(9) 0.0008(7) 0.0009(8) 0.0009(7)
N4 0.0094(9) 0.0130(9) 0.0126(10) -0.0007(7) 0.0029(8) -0.0002(7)
N5 0.0128(9) 0.0145(9) 0.0138(10) 0.0009(7) 0.0033(8) 0.0024(7)
O1 0.0373(13) 0.0222(10) 0.0322(12) -0.0119(9) 0.0105(10) -0.0085(9)
C(m1) 0.0107(10) 0.0138(10) 0.0173(12) 0.0015(8) 0.0045(9) 0.0020(8)
C(m2) 0.0130(11) 0.0109(10) 0.0149(12) 0.0017(8) 0.0039(9) -0.0004(8)
C(m3) 0.0098(10) 0.0175(11) 0.0163(12) 0.0014(9) 0.0027(9) 0.0029(8)
C(m4) 0.0125(11) 0.0111(10) 0.0181(12) -0.0017(8) 0.0064(9) -0.0029(8)
C(a1) 0.0128(10) 0.0103(9) 0.0136(11) -0.0012(8) 0.0033(9) -0.0005(8)
C(a2) 0.0114(10) 0.0117(10) 0.0130(11) 0.0009(8) 0.0026(9) 0.0016(8)
C(a3) 0.0096(10) 0.0129(10) 0.0136(11) -0.0003(8) 0.0030(9) 0.0011(8)
C(a4) 0.0089(10) 0.0123(10) 0.0117(11) 0.0002(8) 0.0012(9) -0.0006(8)
C(a5) 0.0139(11) 0.0106(9) 0.0110(11) 0.0003(8) 0.0029(9) 0.0009(8)
C(a6) 0.0111(10) 0.0147(10) 0.0088(11) -0.0005(8) 0.0000(9) 0.0026(8)
C(a7) 0.0096(10) 0.0173(11) 0.0126(11) -0.0018(8) 0.0029(9) 0.0003(8)
C(a8) 0.0094(10) 0.0137(10) 0.0133(11) -0.0041(8) 0.0030(9) -0.0022(8)
C(b1) 0.0145(11) 0.0109(10) 0.0173(12) 0.0012(8) 0.0046(10) 0.0004(8)
C(b2) 0.0150(11) 0.0110(10) 0.0177(12) 0.0019(8) 0.0053(10) 0.0010(8)
C(b3) 0.0089(10) 0.0140(10) 0.0135(11) -0.0008(8) 0.0019(9) -0.0008(8)
C(b4) 0.0103(10) 0.0130(10) 0.0144(12) 0.0002(8) 0.0022(9) -0.0015(8)
C(b5) 0.0143(11) 0.0113(10) 0.0113(11) -0.0003(8) 0.0018(9) 0.0018(8)
C(b6) 0.0142(11) 0.0142(10) 0.0097(11) 0.0004(8) 0.0014(9) 0.0038(8)
C(b7) 0.0087(10) 0.0181(11) 0.0148(12) -0.0025(9) 0.0026(9) -0.0008(8)
C(b8) 0.0094(10) 0.0159(10) 0.0132(11) -0.0050(8) 0.0031(9) -0.0017(8)
C11 0.0158(12) 0.0137(11) 0.0269(14) 0.0053(9) 0.0050(11) -0.0014(9)
C12 0.033(2) 0.0172(13) 0.049(2) -0.0059(13) 0.009(2) -0.0080(11)
C21 0.0158(12) 0.0166(11) 0.0270(15) 0.0083(10) 0.0043(11) 0.0031(9)
C22 0.0234(14) 0.0193(13) 0.040(2) 0.0015(11) 0.0083(13) 0.0094(10)
C31 0.0092(10) 0.0157(10) 0.0191(12) 0.0016(9) 0.0016(9) 0.0004(8)
C32 0.0150(12) 0.0238(13) 0.035(2) -0.0061(11) 0.0086(12) 0.0031(10)
C41 0.0110(11) 0.0162(11) 0.0279(14) 0.0063(10) 0.0033(10) -0.0022(8)
C42 0.039(2) 0.066(2) 0.023(2) 0.003(2) 0.010(2) -0.029(2)
C51 0.0181(12) 0.0141(10) 0.0209(13) 0.0055(9) 0.0037(10) 0.0017(9)
C52 0.035(2) 0.0289(14) 0.0230(15) 0.0101(11) 0.0133(13) 0.0062(12)
C61 0.0163(12) 0.0200(11) 0.0145(12) 0.0030(9) 0.0016(10) 0.0062(9)
C62 0.028(2) 0.040(2) 0.036(2) -0.0124(14) 0.0000(14) 0.0175(13)
C71 0.0093(10) 0.0235(12) 0.0236(14) 0.0016(10) 0.0022(10) 0.0004(9)
C72 0.0165(12) 0.0248(13) 0.035(2) 0.0020(11) 0.0089(12) 0.0071(10)
C81 0.0119(10) 0.0151(10) 0.0206(13) -0.0051(9) 0.0067(10) -0.0041(8)
C82 0.0284(14) 0.0259(13) 0.0230(14) -0.0058(11) 0.0130(12) -0.0099(11)

loop_
_atom_site_label
_atom_site_type_symbol
_atom_site_fract_x
_atom_site_fract_y
_atom_site_fract_z
_atom_site_U_iso_or_equiv
_atom_site_thermal_displace_type
_atom_site_occupancy
_atom_site_calc_flag
_atom_site_refinement_flags
Fe1 Fe 0.25076(2) 0.532680(14) 0.23904(4) 0.00935(10) Uani 1 d .
N1 N 0.28638(14) 0.45054(9) 0.3205(2) 0.0114(4) Uani 1 d .
N2 N 0.37831(14) 0.54263(8) 0.2160(2) 0.0111(4) Uani 1 d .
N3 N 0.20909(14) 0.60033(9) 0.1041(2) 0.0109(4) Uani 1 d .
N4 N 0.11704(14) 0.51006(9) 0.2150(2) 0.0116(4) Uani 1 d .
N5 N 0.27246(14) 0.57710(9) 0.3890(2) 0.0137(4) Uani 1 d .
O1 O 0.3107(2) 0.61998(10) 0.4423(3) 0.0303(5) Uani 1 d .
C(m1) C 0.4535(2) 0.45574(10) 0.3503(3) 0.0138(4) Uani 1 d .
H(m1) H 0.5111(2) 0.43692(10) 0.3916(3) 0.017 Uiso 1 calc R
C(m2) C 0.3592(2) 0.63675(10) 0.0842(3) 0.0129(4) Uani 1 d .
H(m2) H 0.3903(2) 0.66820(10) 0.0496(3) 0.015 Uiso 1 calc R
C(m3) C 0.0427(2) 0.59740(11) 0.0839(3) 0.0147(5) Uani 1 d .
H(m3) H -0.0143(2) 0.61785(11) 0.0492(3) 0.018 Uiso 1 calc R
C(m4) C 0.1360(2) 0.41447(10) 0.3410(3) 0.0134(4) Uani 1 d .
H(m4) H 0.1048(2) 0.38328(10) 0.3763(3) 0.016 Uiso 1 calc R
C(a1) C 0.2306(2) 0.40908(10) 0.3628(3) 0.0122(4) Uani 1 d .
C(a2) C 0.3744(2) 0.42783(10) 0.3661(3) 0.0121(4) Uani 1 d .
C(a3) C 0.4551(2) 0.50891(10) 0.2790(3) 0.0120(4) Uani 1 d .
C(a4) C 0.4128(2) 0.59124(10) 0.1590(3) 0.0112(4) Uani 1 d .
C(a5) C 0.2643(2) 0.64012(10) 0.0557(3) 0.0119(4) Uani 1 d .
C(a6) C 0.1207(2) 0.62290(10) 0.0576(3) 0.0120(4) Uani 1 d .
C(a7) C 0.0409(2) 0.54456(11) 0.1567(3) 0.0131(4) Uani 1 d .
C(a8) C 0.0830(2) 0.46139(10) 0.2723(3) 0.0121(4) Uani 1 d .
C(b1) C 0.2848(2) 0.35916(10) 0.4346(3) 0.0141(5) Uani 1 d .
C(b2) C 0.3742(2) 0.37073(10) 0.4356(3) 0.0144(5) Uani 1 d .
C(b3) C 0.5385(2) 0.53617(10) 0.2595(3) 0.0123(4) Uani 1 d .
C(b4) C 0.5124(2) 0.58769(10) 0.1858(3) 0.0128(4) Uani 1 d .
C(b5) C 0.2096(2) 0.68739(10) -0.0270(3) 0.0126(4) Uani 1 d .
C(b6) C 0.1202(2) 0.67666(10) -0.0251(3) 0.0130(4) Uani 1 d .
C(b7) C -0.0425(2) 0.51751(11) 0.1776(3) 0.0139(4) Uani 1 d .
C(b8) C -0.0162(2) 0.46567(10) 0.2496(3) 0.0128(4) Uani 1 d .
C11 C 0.2471(2) 0.30503(11) 0.4914(3) 0.0189(5) Uani 1 d .
H(11A) H 0.1937(2) 0.31711(11) 0.5279(3) 0.023 Uiso 1 calc R
H(11B) H 0.2952(2) 0.28866(11) 0.5724(3) 0.023 Uiso 1 calc R
C12 C 0.2161(2) 0.25599(13) 0.3794(4) 0.0334(7) Uani 1 d .
H(12A) H 0.1917(18) 0.2220(5) 0.4222(9) 0.050 Uiso 1 calc R
H(12B) H 0.2691(5) 0.2429(9) 0.3448(22) 0.050 Uiso 1 calc R
H(12C) H 0.1678(14) 0.2717(4) 0.2994(14) 0.050 Uiso 1 calc R
C21 C 0.4580(2) 0.33234(11) 0.4913(3) 0.0200(5) Uani 1 d .
H(21A) H 0.4432(2) 0.30126(11) 0.5548(3) 0.024 Uiso 1 calc R
H(21B) H 0.5086(2) 0.35731(11) 0.5488(3) 0.024 Uiso 1 calc R
C22 C 0.4909(2) 0.30210(13) 0.3718(4) 0.0275(6) Uani 1 d .
H(22A) H 0.5398(12) 0.2732(8) 0.4131(4) 0.041 Uiso 1 calc R
H(22B) H 0.5152(16) 0.3324(2) 0.3180(17) 0.041 Uiso 1 calc R
H(22C) H 0.4389(4) 0.2813(10) 0.3077(16) 0.041 Uiso 1 calc R
C31 C 0.6336(2) 0.51049(11) 0.3099(3) 0.0150(5) Uani 1 d .
H(31A) H 0.6428(2) 0.49629(11) 0.4092(3) 0.018 Uiso 1 calc R
H(31B) H 0.6795(2) 0.54242(11) 0.3102(3) 0.018 Uiso 1 calc R
C32 C 0.6513(2) 0.45877(13) 0.2178(3) 0.0241(6) Uani 1 d .
H(32A) H 0.7139(6) 0.4431(7) 0.2573(15) 0.036 Uiso 1 calc R
H(32B) H 0.6454(17) 0.4729(3) 0.1203(7) 0.036 Uiso 1 calc R
H(32C) H 0.6060(11) 0.4270(5) 0.2168(21) 0.036 Uiso 1 calc R
C41 C 0.5734(2) 0.63217(11) 0.1388(3) 0.0187(5) Uani 1 d .
H(41A) H 0.6317(2) 0.63623(11) 0.2146(3) 0.022 Uiso 1 calc R
H(41B) H 0.5423(2) 0.67161(11) 0.1266(3) 0.022 Uiso 1 calc R
C42 C 0.5964(3) 0.6149(2) -0.0004(4) 0.0421(9) Uani 1 d .
H(42A) H 0.6380(18) 0.6449(8) -0.0239(18) 0.063 Uiso 1 calc R
H(42B) H 0.5393(4) 0.6131(14) -0.0773(8) 0.063 Uiso 1 calc R
H(42C) H 0.6268(19) 0.5757(7) 0.0105(11) 0.063 Uiso 1 calc R
C51 C 0.2468(2) 0.73615(11) -0.1023(3) 0.0179(5) Uani 1 d .
H(51A) H 0.2997(2) 0.75536(11) -0.0342(3) 0.022 Uiso 1 calc R
H(51B) H 0.1982(2) 0.76689(11) -0.1343(3) 0.022 Uiso 1 calc R
C52 C 0.2785(2) 0.71412(14) -0.2315(3) 0.0279(6) Uani 1 d .
H(52A) H 0.3010(17) 0.7481(2) -0.2770(17) 0.042 Uiso 1 calc R
H(52B) H 0.2263(5) 0.6953(10) -0.2999(13) 0.042 Uiso 1 calc R
H(52C) H 0.3284(12) 0.6849(9) -0.2003(5) 0.042 Uiso 1 calc R
C61 C 0.0356(2) 0.71205(12) -0.0968(3) 0.0173(5) Uani 1 d .
H(61A) H -0.0171(2) 0.68427(12) -0.1297(3) 0.021 Uiso 1 calc R
H(61B) H 0.0466(2) 0.73213(12) -0.1820(3) 0.021 Uiso 1 calc R
C62 C 0.0100(2) 0.7589(2) 0.0001(4) 0.0363(8) Uani 1 d .
H(62A) H -0.0414(13) 0.7832(8) -0.0548(8) 0.054 Uiso 1 calc R
H(62B) H 0.0635(6) 0.7847(8) 0.0391(25) 0.054 Uiso 1 calc R
H(62C) H -0.0087(19) 0.7390(2) 0.0784(18) 0.054 Uiso 1 calc R
C71 C -0.1369(2) 0.54497(12) 0.1313(3) 0.0192(5) Uani 1 d .
H(71A) H -0.1842(2) 0.51343(12) 0.1262(3) 0.023 Uiso 1 calc R
H(71B) H -0.1458(2) 0.56203(12) 0.0345(3) 0.023 Uiso 1 calc R
C72 C -0.1514(2) 0.59406(13) 0.2328(3) 0.0249(6) Uani 1 d .
H(72A) H -0.2126(7) 0.6121(7) 0.1958(14) 0.037 Uiso 1 calc R
H(72B) H -0.1036(10) 0.6248(6) 0.2407(20) 0.037 Uiso 1 calc R
H(72C) H -0.1473(17) 0.5768(2) 0.3271(8) 0.037 Uiso 1 calc R
C81 C -0.0762(2) 0.42102(11) 0.2991(3) 0.0154(5) Uani 1 d .
H(81A) H -0.0479(2) 0.38090(11) 0.3011(3) 0.018 Uiso 1 calc R
H(81B) H -0.1374(2) 0.41978(11) 0.2291(3) 0.018 Uiso 1 calc R
C82 C -0.0902(2) 0.43462(13) 0.4463(3) 0.0246(6) Uani 1 d .
H(82A) H -0.1276(14) 0.4029(6) 0.4736(12) 0.037 Uiso 1 calc R
H(82B) H -0.1222(15) 0.4730(5) 0.4437(7) 0.037 Uiso 1 calc R
H(82C) H -0.0300(2) 0.4366(11) 0.5162(6) 0.037 Uiso 1 calc R

loop_
_atom_type_symbol
_atom_type_description
_atom_type_scat_dispersion_real
_atom_type_scat_dispersion_imag
_atom_type_scat_source
C C 0.0033 0.0016 'International Tables Vol C Tables 4.2.6.8 and 6.1.1.4'
H H 0.0000 0.0000 'International Tables Vol C Tables 4.2.6.8 and 6.1.1.4'
N N 0.0061 0.0033 'International Tables Vol C Tables 4.2.6.8 and 6.1.1.4'
O O 0.0106 0.0060 'International Tables Vol C Tables 4.2.6.8 and 6.1.1.4'
Fe Fe 0.3463 0.8444 'International Tables Vol C Tables 4.2.6.8 and 6.1.1.4'

loop_
_geom_angle_atom_site_label_1
_geom_angle_atom_site_label_2
_geom_angle_atom_site_label_3
_geom_angle
N5 Fe1 N2 92.98(9)
N5 Fe1 N3 94.36(9)
N2 Fe1 N3 89.35(8)
N5 Fe1 N1 102.77(9)
N2 Fe1 N1 88.93(8)
N3 Fe1 N1 162.85(8)
N5 Fe1 N4 102.06(9)
N2 Fe1 N4 164.95(8)
N3 Fe1 N4 88.89(8)
N1 Fe1 N4 88.35(8)
C(a2) N1 C(a1) 105.0(2)
C(a2) N1 Fe1 126.7(2)
C(a1) N1 Fe1 127.6(2)
C(a4) N2 C(a3) 104.7(2)
C(a4) N2 Fe1 127.0(2)
C(a3) N2 Fe1 127.1(2)
C(a5) N3 C(a6) 105.1(2)
C(a5) N3 Fe1 126.9(2)
C(a6) N3 Fe1 127.3(2)
C(a7) N4 C(a8) 104.9(2)
C(a7) N4 Fe1 126.9(2)
C(a8) N4 Fe1 127.6(2)
O1 N5 Fe1 144.4(2)
C(a3) C(m1) C(a2) 124.8(2)
C(a5) C(m2) C(a4) 125.1(2)
C(a7) C(m3) C(a6) 125.2(2)
C(a8) C(m4) C(a1) 125.4(2)
N1 C(a1) C(m4) 124.8(2)
N1 C(a1) C(b1) 110.8(2)
C(m4) C(a1) C(b1) 124.5(2)
N1 C(a2) C(m1) 125.1(2)
N1 C(a2) C(b2) 111.2(2)
C(m1) C(a2) C(b2) 123.7(2)
C(m1) C(a3) N2 125.0(2)
C(m1) C(a3) C(b3) 123.8(2)
N2 C(a3) C(b3) 111.1(2)
N2 C(a4) C(m2) 124.5(2)
N2 C(a4) C(b4) 111.0(2)
C(m2) C(a4) C(b4) 124.5(2)
N3 C(a5) C(m2) 125.1(2)
N3 C(a5) C(b5) 111.0(2)
C(m2) C(a5) C(b5) 123.9(2)
N3 C(a6) C(m3) 125.0(2)
N3 C(a6) C(b6) 110.8(2)
C(m3) C(a6) C(b6) 124.2(2)
N4 C(a7) C(m3) 124.8(2)
N4 C(a7) C(b7) 111.2(2)
C(m3) C(a7) C(b7) 124.1(2)
N4 C(a8) C(m4) 124.8(2)
N4 C(a8) C(b8) 110.9(2)
C(m4) C(a8) C(b8) 124.3(2)
C(b2) C(b1) C(a1) 106.6(2)
C(b2) C(b1) C11 127.8(2)
C(a1) C(b1) C11 125.6(2)
C(b1) C(b2) C(a2) 106.5(2)
C(b1) C(b2) C21 128.5(2)
C(a2) C(b2) C21 125.0(2)
C(b4) C(b3) C(a3) 106.6(2)
C(b4) C(b3) C31 128.2(2)
C(a3) C(b3) C31 125.2(2)
C(b3) C(b4) C(a4) 106.5(2)
C(b3) C(b4) C41 127.4(2)
C(a4) C(b4) C41 126.0(2)
C(b6) C(b5) C(a5) 106.3(2)
C(b6) C(b5) C51 128.6(2)
C(a5) C(b5) C51 125.1(2)
C(b5) C(b6) C(a6) 106.8(2)
C(b5) C(b6) C61 127.8(2)
C(a6) C(b6) C61 125.4(2)
C(b8) C(b7) C(a7) 106.5(2)
C(b8) C(b7) C71 129.0(2)
C(a7) C(b7) C71 124.5(2)
C(b7) C(b8) C(a8) 106.5(2)
C(b7) C(b8) C81 127.9(2)
C(a8) C(b8) C81 125.5(2)
C(b1) C11 C12 113.1(2)
C(b2) C21 C22 112.4(2)
C(b3) C31 C32 113.2(2)
C(b4) C41 C42 113.2(2)
C(b5) C51 C52 113.4(2)
C(b6) C61 C62 113.1(2)
C(b7) C71 C72 112.3(2)
C(b8) C81 C82 113.8(2)

loop_
_geom_bond_atom_site_label_1
_geom_bond_atom_site_label_2
_geom_bond_distance
Fe1 N5 1.722(2)
Fe1 N2 1.989(2)
Fe1 N3 1.993(2)
Fe1 N1 2.016(2)
Fe1 N4 2.017(2)
N1 C(a2) 1.373(3)
N1 C(a1) 1.378(3)
N2 C(a4) 1.378(3)
N2 C(a3) 1.379(3)
N3 C(a5) 1.375(3)
N3 C(a6) 1.378(3)
N4 C(a7) 1.371(3)
N4 C(a8) 1.377(3)
N5 O1 1.167(3)
C(m1) C(a3) 1.379(3)
C(m1) C(a2) 1.380(3)
C(m2) C(a5) 1.376(3)
C(m2) C(a4) 1.380(3)
C(m3) C(a7) 1.380(3)
C(m3) C(a6) 1.380(3)
C(m4) C(a8) 1.379(3)
C(m4) C(a1) 1.381(3)
C(a1) C(b1) 1.449(3)
C(a2) C(b2) 1.444(3)
C(a3) C(b3) 1.443(3)
C(a4) C(b4) 1.447(3)
C(a5) C(b5) 1.447(3)
C(a6) C(b6) 1.444(3)
C(a7) C(b7) 1.446(3)
C(a8) C(b8) 1.446(3)
C(b1) C(b2) 1.359(3)
C(b1) C11 1.499(3)
C(b2) C21 1.500(3)
C(b3) C(b4) 1.359(3)
C(b3) C31 1.494(3)
C(b4) C41 1.497(3)
C(b5) C(b6) 1.362(3)
C(b5) C51 1.496(3)
C(b6) C61 1.503(3)
C(b7) C(b8) 1.358(3)
C(b7) C71 1.500(3)
C(b8) C81 1.500(3)
C11 C12 1.529(4)
C21 C22 1.528(4)
C31 C32 1.525(4)
C41 C42 1.526(4)
C51 C52 1.530(4)
C61 C62 1.520(4)
C71 C72 1.526(4)
C81 C82 1.527(4)
